data_1556949
loop_
_publ_author_name
'Aldrich, Kelly E.'
'Kansal, Dhwani'
'Odom, Aaron L.'

_publ_section_title
;
 Catalyst design insights from modelling a titanium-catalyzed
 multicomponent reaction.
;
_journal_issue 0
_journal_name_full 'Faraday discussions'
_journal_page_first 208
_journal_page_last 230
_journal_paper_doi 10.1039/c9fd00033j
_journal_volume 220
_journal_year 2019
_chemical_absolute_configuration ad
_chemical_formula_moiety 'C44 H60 O8 Ti'
_chemical_formula_sum 'C44 H60 O8 Ti'
_chemical_formula_weight 764.82
_space_group_crystal_system monoclinic
_space_group_IT_number 4
_space_group_name_Hall 'P 2yb'
_space_group_name_H-M_alt 'P 1 21 1'
_atom_sites_solution_hydrogens geom
_atom_sites_solution_primary dual
_audit_creation_date 2019-04-02
_audit_creation_method
;
Olex2 1.2
(compiled 2018.05.29 svn.r3508 for OlexSys, GUI svn.r5506)
;
_audit_update_record
;
2019-04-03 deposited with the CCDC.	2019-05-07 downloaded from the CCDC.
;
_cell_angle_alpha 90
_cell_angle_beta 90.284(2)
_cell_angle_gamma 90
_cell_formula_units_Z 2
_cell_length_a 10.0587(2)
_cell_length_b 14.8851(4)
_cell_length_c 14.1568(4)
_cell_measurement_reflns_used 9922
_cell_measurement_temperature 173(2)
_cell_measurement_theta_max 72.009
_cell_measurement_theta_min 3.122
_cell_volume 2119.60(9)
_computing_cell_refinement 'SAINT v8.34A (Bruker, 2013)'
_computing_data_collection 'COSMO (BRUKER, V1.61, 2009)'
_computing_data_reduction 'SAINT v8.34A (Bruker, 2013)'
_computing_molecular_graphics 'Olex2 (Dolomanov et al., 2009)'
_computing_publication_material 'Olex2 (Dolomanov et al., 2009)'
_computing_structure_refinement 'ShelXL (Sheldrick, 2015)'
_computing_structure_solution 'XT (Sheldrick, 2015)'
_diffrn_ambient_temperature 173(2)
_diffrn_detector_area_resol_mean 8.36
_diffrn_measured_fraction_theta_full 1.000
_diffrn_measured_fraction_theta_max 0.997
_diffrn_measurement_device_type 'Bruker APEX-II CCD'
_diffrn_measurement_method '\w and \f'
_diffrn_radiation_monochromator graphite
_diffrn_radiation_type CuK\a
_diffrn_radiation_wavelength 1.54178
_diffrn_reflns_av_R_equivalents 0.1277
_diffrn_reflns_av_unetI/netI 0.1044
_diffrn_reflns_Laue_measured_fraction_full 1.000
_diffrn_reflns_Laue_measured_fraction_max 0.997
_diffrn_reflns_limit_h_max 12
_diffrn_reflns_limit_h_min -12
_diffrn_reflns_limit_k_max 18
_diffrn_reflns_limit_k_min -18
_diffrn_reflns_limit_l_max 17
_diffrn_reflns_limit_l_min -16
_diffrn_reflns_number 29340
_diffrn_reflns_point_group_measured_fraction_full 1.000
_diffrn_reflns_point_group_measured_fraction_max 0.993
_diffrn_reflns_theta_full 67.679
_diffrn_reflns_theta_max 72.445
_diffrn_reflns_theta_min 2.969
_diffrn_source 'sealed tube'
_diffrn_standards_number 0
_exptl_absorpt_coefficient_mu 2.107
_exptl_absorpt_correction_type none
_exptl_crystal_colour 'clear yellow'
_exptl_crystal_colour_lustre clear
_exptl_crystal_colour_primary yellow
_exptl_crystal_density_diffrn 1.198
_exptl_crystal_description block
_exptl_crystal_F_000 820
_exptl_crystal_size_max 0.209
_exptl_crystal_size_mid 0.102
_exptl_crystal_size_min 0.093
_refine_diff_density_max 0.409
_refine_diff_density_min -0.520
_refine_diff_density_rms 0.048
_refine_ls_abs_structure_details
;
 Flack x determined using 2147 quotients [(I+)-(I-)]/[(I+)+(I-)]
 (Parsons and Flack (2004), Acta Cryst. A60, s61).
;
_refine_ls_abs_structure_Flack -0.004(6)
_refine_ls_extinction_method none
_refine_ls_goodness_of_fit_ref 0.987
_refine_ls_hydrogen_treatment constr
_refine_ls_matrix_type full
_refine_ls_number_parameters 495
_refine_ls_number_reflns 8185
_refine_ls_number_restraints 1
_refine_ls_restrained_S_all 0.987
_refine_ls_R_factor_all 0.0768
_refine_ls_R_factor_gt 0.0545
_refine_ls_shift/su_max 0.000
_refine_ls_shift/su_mean 0.000
_refine_ls_structure_factor_coef Fsqd
_refine_ls_weighting_details 'w=1/[\s^2^(Fo^2^)+(0.0287P)^2^] where P=(Fo^2^+2Fc^2^)/3'
_refine_ls_weighting_scheme calc
_refine_ls_wR_factor_gt 0.0971
_refine_ls_wR_factor_ref 0.1122
_reflns_Friedel_coverage 0.913
_reflns_Friedel_fraction_full 0.999
_reflns_Friedel_fraction_max 0.988
_reflns_number_gt 6317
_reflns_number_total 8185
_reflns_threshold_expression 'I > 2\s(I)'
_cod_data_source_file c9fd00033j2.cif
_cod_data_source_block dk_methoxy
_cod_database_code 1556949
_shelxl_version_number 2013-3
_shelx_space_group_comment
;
The symmetry employed for this shelxl refinement is uniquely defined
by the following loop, which should always be used as a source of
symmetry information in preference to the above space-group names.
They are only intended as comments.
;
_shelx_estimated_absorpt_t_max 0.828
_shelx_estimated_absorpt_t_min 0.667
_olex2_refinement_description
;
1. Twinned data refinement
 Scales: 0.6195(19)
 0.3805(19)
2. Fixed Uiso
 At 1.2 times of:
  All C(H) groups
 At 1.5 times of:
  All C(H,H,H) groups
3.a Aromatic/amide H refined with riding coordinates:
 C27(H27), C17(H17), C39(H39), C36(H36), C25(H25), C38(H38), C14(H14), C3(H3),
 C5(H5), C16(H16), C28(H28), C6(H6)
3.b Idealised Me refined as rotating group:
 C10(H10A,H10B,H10C), C19(H19A,H19B,H19C), C9(H9A,H9B,H9C), C44(H44A,H44B,
 H44C), C42(H42A,H42B,H42C), C41(H41A,H41B,H41C), C22(H22A,H22B,H22C), C30(H30A,
 H30B,H30C), C32(H32A,H32B,H32C), C43(H43A,H43B,H43C), C20(H20A,H20B,H20C),
 C21(H21A,H21B,H21C), C11(H11A,H11B,H11C), C31(H31A,H31B,H31C), C8(H8A,H8B,H8C),
  C33(H33A,H33B,H33C)
;
_olex2_diffrn_ambient_temperature_device 'Oxford Cryosystems'
_olex2_submission_special_instructions 'No special instructions were received'

loop_
_space_group_symop_operation_xyz
'x, y, z'
'-x, y+1/2, -z'

loop_
_atom_site_label
_atom_site_type_symbol
_atom_site_fract_x
_atom_site_fract_y
_atom_site_fract_z
_atom_site_U_iso_or_equiv
_atom_site_adp_type
_atom_site_occupancy
_atom_site_site_symmetry_order
_atom_site_calc_flag
_atom_site_refinement_flags_posn
Ti1 Ti 0.26905(12) 0.50167(8) 0.76949(11) 0.0279(2) Uani 1 1 d .
O5 O 0.8207(5) 0.7793(4) 0.6421(4) 0.0389(14) Uani 1 1 d .
O3 O 0.1701(5) 0.5105(4) 0.8736(4) 0.0404(13) Uani 1 1 d .
O2 O 0.3452(5) 0.3930(3) 0.7656(5) 0.0424(15) Uani 1 1 d .
O8 O -0.2744(6) 0.3953(4) 0.4695(4) 0.0496(15) Uani 1 1 d .
O1 O 0.3928(5) 0.5882(3) 0.7748(4) 0.0333(12) Uani 1 1 d .
O7 O -0.3181(5) 0.5359(4) 1.0431(5) 0.0482(16) Uani 1 1 d .
C4 C 0.7161(7) 0.7263(5) 0.6715(5) 0.0286(16) Uani 1 1 d .
O6 O 0.7819(6) 0.1772(4) 0.8279(5) 0.0631(19) Uani 1 1 d .
O4 O 0.1673(5) 0.5132(4) 0.6659(4) 0.0405(14) Uani 1 1 d .
C27 C -0.1705(9) 0.5823(5) 0.9181(6) 0.040(2) Uani 1 1 d .
H27 H -0.2357 0.6209 0.8914 0.048 Uiso 1 1 calc R
C35 C 0.0529(7) 0.4914(5) 0.5163(6) 0.0319(17) Uani 1 1 d .
C13 C 0.4542(7) 0.2495(4) 0.7462(6) 0.0320(19) Uani 1 1 d .
C1 C 0.4967(6) 0.6367(4) 0.7396(6) 0.0278(15) Uani 1 1 d .
C23 C 0.0496(7) 0.5164(5) 0.9186(6) 0.0326(18) Uani 1 1 d .
C40 C 0.1651(8) 0.5318(5) 0.4571(7) 0.041(2) Uani 1 1 d .
C17 C 0.5591(8) 0.3722(5) 0.8338(6) 0.0339(18) Uani 1 1 d .
H17 H 0.5529 0.4316 0.8580 0.041 Uiso 1 1 calc R
C39 C -0.0413(8) 0.4393(5) 0.6650(6) 0.0351(19) Uani 1 1 d .
H39 H -0.0317 0.4314 0.7312 0.042 Uiso 1 1 calc R
C12 C 0.4525(7) 0.3382(4) 0.7808(7) 0.0365(19) Uani 1 1 d .
C10 C 0.4023(7) 0.8875(4) 0.7746(7) 0.044(2) Uani 1 1 d .
H10A H 0.4130 0.9025 0.7077 0.066 Uiso 1 1 calc GR
H10B H 0.4821 0.9056 0.8097 0.066 Uiso 1 1 calc GR
H10C H 0.3248 0.9191 0.7998 0.066 Uiso 1 1 calc GR
C18 C 0.3367(8) 0.2079(5) 0.6926(6) 0.038(2) Uani 1 1 d .
C36 C -0.0641(8) 0.4616(5) 0.4732(6) 0.0348(18) Uani 1 1 d .
H36 H -0.0741 0.4696 0.4070 0.042 Uiso 1 1 calc R
C7 C 0.3818(7) 0.7851(5) 0.7850(6) 0.0337(18) Uani 1 1 d .
C25 C -0.1026(7) 0.4777(4) 1.0376(6) 0.0335(19) Uani 1 1 d .
H25 H -0.1250 0.4446 1.0926 0.040 Uiso 1 1 calc R
C24 C 0.0245(7) 0.4677(5) 0.9997(5) 0.0281(16) Uani 1 1 d .
C38 C -0.1554(7) 0.4086(5) 0.6208(6) 0.0325(18) Uani 1 1 d .
H38 H -0.2240 0.3802 0.6557 0.039 Uiso 1 1 calc R
C19 C 0.2127(8) 0.2061(6) 0.7558(8) 0.061(3) Uani 1 1 d .
H19A H 0.2324 0.1721 0.8135 0.091 Uiso 1 1 calc GR
H19B H 0.1391 0.1774 0.7218 0.091 Uiso 1 1 calc GR
H19C H 0.1878 0.2677 0.7725 0.091 Uiso 1 1 calc GR
C9 C 0.2512(7) 0.7638(5) 0.7342(6) 0.0389(18) Uani 1 1 d .
H9A H 0.1845 0.8090 0.7508 0.058 Uiso 1 1 calc GR
H9B H 0.2199 0.7043 0.7534 0.058 Uiso 1 1 calc GR
H9C H 0.2654 0.7646 0.6658 0.058 Uiso 1 1 calc GR
C2 C 0.4971(7) 0.7310(5) 0.7444(5) 0.0272(16) Uani 1 1 d .
C14 C 0.5686(8) 0.2011(4) 0.7668(7) 0.0383(18) Uani 1 1 d .
H14 H 0.5735 0.1408 0.7451 0.046 Uiso 1 1 calc R
C3 C 0.6102(7) 0.7734(4) 0.7094(5) 0.0266(16) Uani 1 1 d .
H3 H 0.6148 0.8371 0.7117 0.032 Uiso 1 1 calc R
C37 C -0.1668(8) 0.4208(5) 0.5228(6) 0.0358(18) Uani 1 1 d .
C5 C 0.7133(7) 0.6344(5) 0.6635(6) 0.0314(17) Uani 1 1 d .
H5 H 0.7844 0.6022 0.6354 0.038 Uiso 1 1 calc R
C34 C 0.0601(7) 0.4814(4) 0.6152(6) 0.0301(17) Uani 1 1 d .
C26 C -0.1975(7) 0.5343(5) 0.9977(6) 0.0338(18) Uani 1 1 d .
C16 C 0.6732(8) 0.3231(5) 0.8526(6) 0.0362(18) Uani 1 1 d .
H16 H 0.7451 0.3478 0.8877 0.043 Uiso 1 1 calc R
C44 C -0.3858(8) 0.3579(6) 0.5144(7) 0.048(2) Uani 1 1 d .
H44A H -0.3622 0.2990 0.5406 0.072 Uiso 1 1 calc GR
H44B H -0.4582 0.3507 0.4684 0.072 Uiso 1 1 calc GR
H44C H -0.4147 0.3977 0.5655 0.072 Uiso 1 1 calc GR
C42 C 0.2951(8) 0.4777(5) 0.4735(7) 0.045(2) Uani 1 1 d .
H42A H 0.2768 0.4134 0.4664 0.067 Uiso 1 1 calc GR
H42B H 0.3290 0.4895 0.5373 0.067 Uiso 1 1 calc GR
H42C H 0.3617 0.4961 0.4270 0.067 Uiso 1 1 calc GR
C41 C 0.1904(10) 0.6312(5) 0.4836(8) 0.059(3) Uani 1 1 d .
H41A H 0.1131 0.6675 0.4653 0.088 Uiso 1 1 calc GR
H41B H 0.2692 0.6531 0.4504 0.088 Uiso 1 1 calc GR
H41C H 0.2048 0.6361 0.5519 0.088 Uiso 1 1 calc GR
C28 C -0.0452(9) 0.5739(5) 0.8762(7) 0.041(2) Uani 1 1 d .
H28 H -0.0244 0.6063 0.8204 0.049 Uiso 1 1 calc R
C22 C 0.8929(9) 0.2107(7) 0.8835(8) 0.067(3) Uani 1 1 d .
H22A H 0.9093 0.2738 0.8674 0.100 Uiso 1 1 calc GR
H22B H 0.9725 0.1752 0.8697 0.100 Uiso 1 1 calc GR
H22C H 0.8720 0.2059 0.9508 0.100 Uiso 1 1 calc GR
C29 C 0.1296(8) 0.4083(5) 1.0499(6) 0.0372(19) Uani 1 1 d .
C15 C 0.6774(8) 0.2354(5) 0.8174(6) 0.039(2) Uani 1 1 d .
C30 C 0.1808(9) 0.3347(5) 0.9800(8) 0.053(3) Uani 1 1 d .
H30A H 0.1048 0.3022 0.9531 0.079 Uiso 1 1 calc GR
H30B H 0.2385 0.2925 1.0140 0.079 Uiso 1 1 calc GR
H30C H 0.2311 0.3633 0.9291 0.079 Uiso 1 1 calc GR
C32 C 0.0741(9) 0.3590(7) 1.1328(6) 0.053(2) Uani 1 1 d .
H32A H 0.0420 0.4022 1.1796 0.080 Uiso 1 1 calc GR
H32B H 0.1437 0.3215 1.1612 0.080 Uiso 1 1 calc GR
H32C H 0.0002 0.3208 1.1119 0.080 Uiso 1 1 calc GR
C43 C 0.1352(9) 0.5287(6) 0.3537(6) 0.055(3) Uani 1 1 d .
H43A H 0.1212 0.4662 0.3342 0.082 Uiso 1 1 calc GR
H43B H 0.2100 0.5541 0.3186 0.082 Uiso 1 1 calc GR
H43C H 0.0547 0.5637 0.3405 0.082 Uiso 1 1 calc GR
C20 C 0.3054(10) 0.2617(6) 0.6045(7) 0.058(3) Uani 1 1 d .
H20A H 0.2903 0.3247 0.6217 0.088 Uiso 1 1 calc GR
H20B H 0.2254 0.2375 0.5741 0.088 Uiso 1 1 calc GR
H20C H 0.3804 0.2579 0.5607 0.088 Uiso 1 1 calc GR
C21 C 0.3667(11) 0.1120(6) 0.6586(9) 0.077(4) Uani 1 1 d .
H21A H 0.4476 0.1124 0.6203 0.116 Uiso 1 1 calc GR
H21B H 0.2921 0.0899 0.6204 0.116 Uiso 1 1 calc GR
H21C H 0.3797 0.0726 0.7133 0.116 Uiso 1 1 calc GR
C11 C 0.9356(8) 0.7324(6) 0.6083(7) 0.048(2) Uani 1 1 d .
H11A H 0.9077 0.6841 0.5656 0.072 Uiso 1 1 calc GR
H11B H 0.9844 0.7068 0.6620 0.072 Uiso 1 1 calc GR
H11C H 0.9933 0.7744 0.5743 0.072 Uiso 1 1 calc GR
C31 C 0.2452(9) 0.4672(6) 1.0806(8) 0.063(3) Uani 1 1 d .
H31A H 0.2730 0.5050 1.0277 0.094 Uiso 1 1 calc GR
H31B H 0.3197 0.4291 1.1007 0.094 Uiso 1 1 calc GR
H31C H 0.2176 0.5053 1.1334 0.094 Uiso 1 1 calc GR
C6 C 0.6021(8) 0.5909(5) 0.6983(6) 0.0353(19) Uani 1 1 d .
H6 H 0.5976 0.5273 0.6938 0.042 Uiso 1 1 calc R
C8 C 0.3694(9) 0.7643(6) 0.8917(6) 0.049(2) Uani 1 1 d .
H8A H 0.4539 0.7776 0.9235 0.074 Uiso 1 1 calc GR
H8B H 0.3476 0.7007 0.9003 0.074 Uiso 1 1 calc GR
H8C H 0.2989 0.8014 0.9190 0.074 Uiso 1 1 calc GR
C33 C -0.4172(8) 0.5972(6) 1.0101(7) 0.045(2) Uani 1 1 d .
H33A H -0.4270 0.5912 0.9415 0.067 Uiso 1 1 calc GR
H33B H -0.3903 0.6588 1.0257 0.067 Uiso 1 1 calc GR
H33C H -0.5021 0.5837 1.0406 0.067 Uiso 1 1 calc GR

loop_
_atom_site_aniso_label
_atom_site_aniso_U_11
_atom_site_aniso_U_22
_atom_site_aniso_U_33
_atom_site_aniso_U_23
_atom_site_aniso_U_13
_atom_site_aniso_U_12
Ti1 0.0222(5) 0.0233(5) 0.0381(6) 0.0017(7) 0.0023(5) -0.0015(6)
O5 0.026(3) 0.033(3) 0.058(4) 0.002(3) 0.012(3) -0.004(2)
O3 0.038(3) 0.040(3) 0.043(3) 0.011(3) 0.017(2) 0.007(3)
O2 0.041(3) 0.025(2) 0.062(4) -0.001(3) -0.003(3) 0.004(2)
O8 0.036(3) 0.072(4) 0.040(4) -0.012(3) -0.001(3) -0.015(3)
O1 0.027(3) 0.029(3) 0.044(3) -0.001(3) 0.006(3) -0.006(2)
O7 0.030(3) 0.057(4) 0.058(4) 0.015(3) 0.011(3) 0.006(3)
C4 0.022(3) 0.030(3) 0.034(4) 0.003(3) 0.004(3) -0.003(3)
O6 0.052(4) 0.055(3) 0.082(5) -0.006(4) -0.014(4) 0.020(3)
O4 0.030(3) 0.048(3) 0.044(4) -0.001(3) -0.003(2) -0.003(3)
C27 0.039(4) 0.030(4) 0.049(6) 0.012(4) 0.002(4) 0.007(4)
C35 0.032(4) 0.025(3) 0.039(5) 0.008(4) 0.006(3) 0.001(3)
C13 0.038(4) 0.019(3) 0.038(5) -0.001(3) 0.002(4) -0.003(3)
C1 0.024(3) 0.026(3) 0.033(4) 0.000(3) 0.000(3) -0.005(3)
C23 0.030(4) 0.029(4) 0.038(5) -0.001(3) 0.009(3) 0.001(3)
C40 0.035(4) 0.035(4) 0.052(5) 0.004(4) 0.014(4) 0.002(3)
C17 0.036(4) 0.025(4) 0.041(5) -0.005(3) -0.002(4) -0.004(3)
C39 0.041(5) 0.032(4) 0.033(5) 0.003(3) 0.004(4) 0.004(3)
C12 0.032(4) 0.021(3) 0.056(6) 0.002(4) 0.006(4) 0.002(3)
C10 0.031(4) 0.031(4) 0.071(6) -0.010(4) 0.007(5) 0.006(3)
C18 0.038(4) 0.025(4) 0.050(5) 0.000(3) -0.001(4) -0.006(3)
C36 0.039(4) 0.037(4) 0.028(4) -0.003(3) 0.004(4) 0.000(3)
C7 0.031(4) 0.033(4) 0.036(5) -0.006(3) 0.005(4) 0.005(3)
C25 0.032(4) 0.034(4) 0.034(4) 0.007(3) -0.001(3) -0.004(3)
C24 0.030(4) 0.028(3) 0.027(4) 0.003(3) -0.001(3) -0.007(3)
C38 0.027(4) 0.027(4) 0.043(5) -0.001(3) 0.004(4) -0.004(3)
C19 0.043(5) 0.068(6) 0.072(8) -0.002(5) 0.008(5) -0.026(4)
C9 0.027(4) 0.041(4) 0.048(5) -0.004(4) -0.002(4) 0.003(3)
C2 0.028(3) 0.025(3) 0.029(4) -0.003(3) -0.006(3) 0.003(3)
C14 0.041(4) 0.023(3) 0.050(5) -0.010(4) 0.002(4) 0.001(3)
C3 0.030(3) 0.019(3) 0.030(4) -0.002(3) 0.003(3) -0.003(3)
C37 0.032(4) 0.039(4) 0.036(5) -0.006(4) -0.005(4) -0.002(4)
C5 0.026(4) 0.029(3) 0.039(5) 0.000(3) 0.001(4) 0.006(3)
C34 0.027(3) 0.027(4) 0.036(4) 0.001(3) -0.002(3) 0.002(3)
C26 0.031(4) 0.035(4) 0.035(4) 0.000(3) 0.003(3) 0.000(3)
C16 0.034(4) 0.038(4) 0.037(5) -0.002(4) 0.002(4) -0.004(3)
C44 0.031(4) 0.060(5) 0.052(6) -0.012(5) 0.000(4) -0.009(4)
C42 0.038(5) 0.038(5) 0.058(6) -0.002(4) 0.014(4) -0.001(3)
C41 0.061(6) 0.029(4) 0.086(8) -0.004(5) 0.032(6) 0.000(4)
C28 0.044(5) 0.032(4) 0.048(6) 0.006(4) 0.004(4) 0.005(4)
C22 0.034(5) 0.080(8) 0.085(9) 0.012(6) -0.017(5) 0.013(5)
C29 0.028(4) 0.043(4) 0.041(5) 0.006(4) -0.007(4) -0.002(3)
C15 0.035(4) 0.038(4) 0.046(5) -0.003(4) 0.001(4) 0.008(4)
C30 0.047(5) 0.033(4) 0.078(8) 0.010(5) 0.006(5) 0.008(4)
C32 0.056(6) 0.065(6) 0.037(5) 0.016(5) -0.006(5) 0.009(5)
C43 0.047(5) 0.075(7) 0.042(6) 0.020(5) 0.008(4) -0.007(5)
C20 0.059(6) 0.053(6) 0.064(7) -0.003(5) -0.003(5) -0.016(5)
C21 0.069(7) 0.043(5) 0.120(11) -0.034(6) -0.024(8) 0.001(5)
C11 0.024(4) 0.053(5) 0.067(7) 0.013(5) 0.011(4) -0.001(4)
C31 0.043(5) 0.067(6) 0.078(8) -0.005(5) -0.022(6) -0.008(5)
C6 0.032(4) 0.023(3) 0.051(6) -0.005(3) 0.002(4) -0.001(3)
C8 0.051(5) 0.065(6) 0.032(5) -0.001(4) 0.010(4) 0.016(5)
C33 0.036(5) 0.051(5) 0.049(6) 0.002(4) 0.008(4) 0.007(4)

loop_
_atom_type_symbol
_atom_type_description
_atom_type_scat_dispersion_real
_atom_type_scat_dispersion_imag
_atom_type_scat_source
C C 0.0181 0.0091 'International Tables Vol C Tables 4.2.6.8 and 6.1.1.4'
H H 0.0000 0.0000 'International Tables Vol C Tables 4.2.6.8 and 6.1.1.4'
O O 0.0492 0.0322 'International Tables Vol C Tables 4.2.6.8 and 6.1.1.4'
Ti Ti 0.2191 1.8069 'International Tables Vol C Tables 4.2.6.8 and 6.1.1.4'

loop_
_geom_angle_atom_site_label_1
_geom_angle_atom_site_label_2
_geom_angle_atom_site_label_3
_geom_angle
O3 Ti1 O2 109.4(3)
O3 Ti1 O1 107.6(3)
O3 Ti1 O4 110.4(2)
O2 Ti1 O1 110.7(2)
O2 Ti1 O4 107.7(3)
O1 Ti1 O4 111.1(3)
C4 O5 C11 116.1(6)
C23 O3 Ti1 151.9(5)
C12 O2 Ti1 150.5(5)
C37 O8 C44 119.3(7)
C1 O1 Ti1 153.7(5)
C26 O7 C33 118.3(7)
O5 C4 C3 114.6(6)
C5 C4 O5 124.0(7)
C5 C4 C3 121.4(7)
C15 O6 C22 115.4(7)
C34 O4 Ti1 146.8(5)
C26 C27 H27 120.4
C26 C27 C28 119.2(8)
C28 C27 H27 120.4
C36 C35 C40 120.5(7)
C36 C35 C34 116.0(7)
C34 C35 C40 123.4(7)
C12 C13 C18 122.8(7)
C14 C13 C12 115.1(7)
C14 C13 C18 122.1(6)
O1 C1 C2 120.8(7)
O1 C1 C6 118.7(6)
C6 C1 C2 120.5(7)
O3 C23 C24 121.0(7)
O3 C23 C28 115.9(7)
C24 C23 C28 123.0(7)
C35 C40 C42 109.7(7)
C35 C40 C41 111.3(7)
C41 C40 C42 108.8(7)
C43 C40 C35 112.2(7)
C43 C40 C42 107.2(7)
C43 C40 C41 107.4(8)
C12 C17 H17 118.5
C16 C17 H17 118.5
C16 C17 C12 122.9(7)
C38 C39 H39 119.0
C38 C39 C34 121.9(8)
C34 C39 H39 119.0
O2 C12 C13 121.0(7)
O2 C12 C17 118.0(6)
C17 C12 C13 121.0(7)
H10A C10 H10B 109.5
H10A C10 H10C 109.5
H10B C10 H10C 109.5
C7 C10 H10A 109.5
C7 C10 H10B 109.5
C7 C10 H10C 109.5
C13 C18 C19 110.1(7)
C13 C18 C21 112.2(7)
C20 C18 C13 110.5(6)
C20 C18 C19 108.8(8)
C20 C18 C21 105.9(8)
C21 C18 C19 109.1(7)
C35 C36 H36 118.5
C37 C36 C35 123.0(7)
C37 C36 H36 118.5
C10 C7 C8 107.5(7)
C9 C7 C10 105.9(6)
C9 C7 C8 110.2(7)
C2 C7 C10 112.5(6)
C2 C7 C9 111.5(6)
C2 C7 C8 109.1(7)
C24 C25 H25 118.8
C26 C25 H25 118.8
C26 C25 C24 122.5(7)
C23 C24 C25 115.7(7)
C23 C24 C29 123.7(7)
C25 C24 C29 120.6(7)
C39 C38 H38 121.1
C39 C38 C37 117.9(7)
C37 C38 H38 121.1
C18 C19 H19A 109.5
C18 C19 H19B 109.5
C18 C19 H19C 109.5
H19A C19 H19B 109.5
H19A C19 H19C 109.5
H19B C19 H19C 109.5
C7 C9 H9A 109.5
C7 C9 H9B 109.5
C7 C9 H9C 109.5
H9A C9 H9B 109.5
H9A C9 H9C 109.5
H9B C9 H9C 109.5
C1 C2 C7 122.9(7)
C3 C2 C1 116.0(6)
C3 C2 C7 121.1(6)
C13 C14 H14 117.8
C13 C14 C15 124.3(7)
C15 C14 H14 117.8
C4 C3 C2 122.6(6)
C4 C3 H3 118.7
C2 C3 H3 118.7
O8 C37 C36 115.4(7)
O8 C37 C38 124.7(7)
C36 C37 C38 119.9(7)
C4 C5 H5 121.6
C4 C5 C6 116.9(7)
C6 C5 H5 121.6
O4 C34 C35 121.2(7)
O4 C34 C39 117.7(7)
C39 C34 C35 121.1(7)
O7 C26 C25 115.2(7)
C27 C26 O7 123.8(7)
C27 C26 C25 120.9(7)
C17 C16 H16 121.6
C17 C16 C15 116.8(8)
C15 C16 H16 121.6
O8 C44 H44A 109.5
O8 C44 H44B 109.5
O8 C44 H44C 109.5
H44A C44 H44B 109.5
H44A C44 H44C 109.5
H44B C44 H44C 109.5
C40 C42 H42A 109.5
C40 C42 H42B 109.5
C40 C42 H42C 109.5
H42A C42 H42B 109.5
H42A C42 H42C 109.5
H42B C42 H42C 109.5
C40 C41 H41A 109.5
C40 C41 H41B 109.5
C40 C41 H41C 109.5
H41A C41 H41B 109.5
H41A C41 H41C 109.5
H41B C41 H41C 109.5
C27 C28 C23 118.7(8)
C27 C28 H28 120.6
C23 C28 H28 120.6
O6 C22 H22A 109.5
O6 C22 H22B 109.5
O6 C22 H22C 109.5
H22A C22 H22B 109.5
H22A C22 H22C 109.5
H22B C22 H22C 109.5
C24 C29 C30 109.6(7)
C32 C29 C24 112.6(7)
C32 C29 C30 106.1(7)
C32 C29 C31 110.3(8)
C31 C29 C24 108.8(7)
C31 C29 C30 109.3(8)
O6 C15 C14 115.0(7)
O6 C15 C16 125.2(8)
C16 C15 C14 119.8(7)
C29 C30 H30A 109.5
C29 C30 H30B 109.5
C29 C30 H30C 109.5
H30A C30 H30B 109.5
H30A C30 H30C 109.5
H30B C30 H30C 109.5
C29 C32 H32A 109.5
C29 C32 H32B 109.5
C29 C32 H32C 109.5
H32A C32 H32B 109.5
H32A C32 H32C 109.5
H32B C32 H32C 109.5
C40 C43 H43A 109.5
C40 C43 H43B 109.5
C40 C43 H43C 109.5
H43A C43 H43B 109.5
H43A C43 H43C 109.5
H43B C43 H43C 109.5
C18 C20 H20A 109.5
C18 C20 H20B 109.5
C18 C20 H20C 109.5
H20A C20 H20B 109.5
H20A C20 H20C 109.5
H20B C20 H20C 109.5
C18 C21 H21A 109.5
C18 C21 H21B 109.5
C18 C21 H21C 109.5
H21A C21 H21B 109.5
H21A C21 H21C 109.5
H21B C21 H21C 109.5
O5 C11 H11A 109.5
O5 C11 H11B 109.5
O5 C11 H11C 109.5
H11A C11 H11B 109.5
H11A C11 H11C 109.5
H11B C11 H11C 109.5
C29 C31 H31A 109.5
C29 C31 H31B 109.5
C29 C31 H31C 109.5
H31A C31 H31B 109.5
H31A C31 H31C 109.5
H31B C31 H31C 109.5
C1 C6 H6 118.7
C5 C6 C1 122.6(7)
C5 C6 H6 118.7
C7 C8 H8A 109.5
C7 C8 H8B 109.5
C7 C8 H8C 109.5
H8A C8 H8B 109.5
H8A C8 H8C 109.5
H8B C8 H8C 109.5
O7 C33 H33A 109.5
O7 C33 H33B 109.5
O7 C33 H33C 109.5
H33A C33 H33B 109.5
H33A C33 H33C 109.5
H33B C33 H33C 109.5

loop_
_geom_bond_atom_site_label_1
_geom_bond_atom_site_label_2
_geom_bond_distance
Ti1 O3 1.788(5)
Ti1 O2 1.792(5)
Ti1 O1 1.792(5)
Ti1 O4 1.792(5)
O5 C4 1.381(8)
O5 C11 1.434(9)
O3 C23 1.375(9)
O2 C12 1.368(9)
O8 C37 1.371(9)
O8 C44 1.407(9)
O1 C1 1.368(8)
O7 C26 1.376(9)
O7 C33 1.428(9)
C4 C3 1.386(10)
C4 C5 1.373(9)
O6 C22 1.452(11)
O6 C15 1.369(9)
O4 C34 1.377(9)
C27 H27 0.9500
C27 C26 1.363(11)
C27 C28 1.400(11)
C35 C40 1.532(10)
C35 C36 1.395(10)
C35 C34 1.410(10)
C13 C12 1.408(9)
C13 C18 1.532(11)
C13 C14 1.387(10)
C1 C2 1.405(9)
C1 C6 1.391(10)
C23 C24 1.383(10)
C23 C28 1.413(12)
C40 C42 1.552(10)
C40 C41 1.547(11)
C40 C43 1.494(12)
C17 H17 0.9500
C17 C12 1.401(11)
C17 C16 1.385(11)
C39 H39 0.9500
C39 C38 1.382(11)
C39 C34 1.391(11)
C10 H10A 0.9800
C10 H10B 0.9800
C10 H10C 0.9800
C10 C7 1.545(10)
C18 C19 1.539(12)
C18 C20 1.514(12)
C18 C21 1.536(11)
C36 H36 0.9500
C36 C37 1.391(11)
C7 C9 1.528(10)
C7 C2 1.526(10)
C7 C8 1.548(11)
C25 H25 0.9500
C25 C24 1.397(10)
C25 C26 1.391(10)
C24 C29 1.547(10)
C38 H38 0.9500
C38 C37 1.404(11)
C19 H19A 0.9800
C19 H19B 0.9800
C19 H19C 0.9800
C9 H9A 0.9800
C9 H9B 0.9800
C9 H9C 0.9800
C2 C3 1.394(10)
C14 H14 0.9500
C14 C15 1.402(11)
C3 H3 0.9500
C5 H5 0.9500
C5 C6 1.386(10)
C16 H16 0.9500
C16 C15 1.398(10)
C44 H44A 0.9800
C44 H44B 0.9800
C44 H44C 0.9800
C42 H42A 0.9800
C42 H42B 0.9800
C42 H42C 0.9800
C41 H41A 0.9800
C41 H41B 0.9800
C41 H41C 0.9800
C28 H28 0.9500
C22 H22A 0.9800
C22 H22B 0.9800
C22 H22C 0.9800
C29 C30 1.566(12)
C29 C32 1.495(12)
C29 C31 1.518(11)
C30 H30A 0.9800
C30 H30B 0.9800
C30 H30C 0.9800
C32 H32A 0.9800
C32 H32B 0.9800
C32 H32C 0.9800
C43 H43A 0.9800
C43 H43B 0.9800
C43 H43C 0.9800
C20 H20A 0.9800
C20 H20B 0.9800
C20 H20C 0.9800
C21 H21A 0.9800
C21 H21B 0.9800
C21 H21C 0.9800
C11 H11A 0.9800
C11 H11B 0.9800
C11 H11C 0.9800
C31 H31A 0.9800
C31 H31B 0.9800
C31 H31C 0.9800
C6 H6 0.9500
C8 H8A 0.9800
C8 H8B 0.9800
C8 H8C 0.9800
C33 H33A 0.9800
C33 H33B 0.9800
C33 H33C 0.9800

loop_
_twin_individual_id
_twin_individual_mass_fraction_refined
1 0.6195(19)
2 0.3805(19)
